data_7023996
loop_
_publ_author_name
'Liu, Yen-Hsiang'
'Lee, Szu-Hsuan'
'Chiang, Jung-Chun'
'Chen, Po-Chen'
'Chien, Po-Hsiu'
'Yang, Chen-I'

_publ_section_title
;
 Dehydration induced 2D-to-3D crystal-to-crystal network re-assembly and
 ferromagnetism tuning within two chiral copper(ii)-tartrate coordination
 polymers.
;
_journal_issue 48
_journal_name_full 'Dalton transactions (Cambridge, England : 2003)'
_journal_page_first 16857
_journal_page_last 16867
_journal_paper_doi 10.1039/c3dt52330f
_journal_volume 42
_journal_year 2013
_chemical_absolute_configuration ad
_chemical_compound_source 'synthesis as described'
_chemical_formula_moiety 'C8 H12 Cu2 O14, 4(H2 O)'
_chemical_formula_sum 'C8 H20 Cu2 O18'
_chemical_formula_weight 531.32
_chemical_name_systematic
;
 ?
;
_space_group_IT_number 4
_symmetry_cell_setting monoclinic
_symmetry_Int_Tables_number 4
_symmetry_space_group_name_Hall 'P 2yb'
_symmetry_space_group_name_H-M 'P 1 21 1'
_atom_sites_solution_hydrogens geom
_atom_sites_solution_primary direct
_atom_sites_solution_secondary difmap
_audit_creation_date 2013-07-22T15:19:15-00:00
_audit_creation_method 'WinGX routine CIF_UPDATE'
_cell_angle_alpha 90
_cell_angle_beta 104.276(7)
_cell_angle_gamma 90
_cell_formula_units_Z 2
_cell_length_a 8.3500(11)
_cell_length_b 8.7471(12)
_cell_length_c 12.0392(17)
_cell_measurement_reflns_used 4620
_cell_measurement_temperature 200(2)
_cell_measurement_theta_max 25.0132
_cell_measurement_theta_min 2.5124
_cell_measurement_wavelength 0.71073
_cell_volume 852.2(2)
_computing_cell_refinement 'SAINT V7.66A integration software'
_computing_data_collection 'Bruker APEX2 software'
_computing_data_reduction 'Bruker SAINT'
_computing_molecular_graphics 'Ortep-3 for Windows (Farrugia, 1997)'
_computing_publication_material 'WinGX publication routines (Farrugia, 1999)'
_computing_structure_refinement 'SHELXL-97 (Sheldrick, 2008)'
_computing_structure_solution 'SIR92 (Giacovazzo et al, 1993)'
_diffrn_ambient_temperature 200(2)
_diffrn_detector 'APEX-II CCD'
_diffrn_measured_fraction_theta_full 0.995
_diffrn_measured_fraction_theta_max 0.995
_diffrn_measurement_device_type 'Bruker APEX-II'
_diffrn_measurement_method '\f or \w oscillation scans'
_diffrn_orient_matrix_type 'x-axis to radiation source'
_diffrn_orient_matrix_UB_11 -0.783315E-1
_diffrn_orient_matrix_UB_12 -0.574057E-1
_diffrn_orient_matrix_UB_13 -0.620498E-1
_diffrn_orient_matrix_UB_21 0.949361E-1
_diffrn_orient_matrix_UB_22 -0.544663E-1
_diffrn_orient_matrix_UB_23 -0.189907E-1
_diffrn_orient_matrix_UB_31 -0.818407E-2
_diffrn_orient_matrix_UB_32 -0.82372E-1
_diffrn_orient_matrix_UB_33 0.0558
_diffrn_radiation_monochromator graphite
_diffrn_radiation_probe x-ray
_diffrn_radiation_type MoK\a
_diffrn_radiation_wavelength 0.71073
_diffrn_reflns_av_R_equivalents 0.0318
_diffrn_reflns_av_unetI/netI 0.048
_diffrn_reflns_limit_h_max 9
_diffrn_reflns_limit_h_min -9
_diffrn_reflns_limit_k_max 7
_diffrn_reflns_limit_k_min -10
_diffrn_reflns_limit_l_max 14
_diffrn_reflns_limit_l_min -10
_diffrn_reflns_number 5626
_diffrn_reflns_theta_full 25.05
_diffrn_reflns_theta_max 25.05
_diffrn_reflns_theta_min 2.52
_diffrn_source 'sealed x-ray tube'
_exptl_absorpt_coefficient_mu 2.593
_exptl_absorpt_correction_T_max 0.3638
_exptl_absorpt_correction_T_min 0.2048
_exptl_absorpt_correction_type multi-scan
_exptl_absorpt_process_details '(SADABS; Sheldrick, 2003)'
_exptl_crystal_colour blue
_exptl_crystal_density_diffrn 2.071
_exptl_crystal_density_method 'not measured'
_exptl_crystal_description block
_exptl_crystal_F_000 540
_exptl_crystal_size_max 0.6
_exptl_crystal_size_mid 0.48
_exptl_crystal_size_min 0.39
_refine_diff_density_max 0.352
_refine_diff_density_min -0.462
_refine_diff_density_rms 0.069
_refine_ls_abs_structure_details 'Flack H D (1983), Acta Cryst. A39, 876-881'
_refine_ls_abs_structure_Flack 0.003(13)
_refine_ls_extinction_coef 0.063(2)
_refine_ls_extinction_expression Fc^*^=kFc[1+0.001xFc^2^\l^3^/sin(2\q)]^-1/4^
_refine_ls_extinction_method SHELXL
_refine_ls_goodness_of_fit_ref 1.027
_refine_ls_hydrogen_treatment constr
_refine_ls_matrix_type full
_refine_ls_number_parameters 254
_refine_ls_number_reflns 2608
_refine_ls_number_restraints 1
_refine_ls_restrained_S_all 1.027
_refine_ls_R_factor_all 0.024
_refine_ls_R_factor_gt 0.0233
_refine_ls_shift/su_max 0.001
_refine_ls_shift/su_mean 0
_refine_ls_structure_factor_coef Fsqd
_refine_ls_weighting_details 'calc w=1/[\s^2^(Fo^2^)+(0.0236P)^2^+0.0845P] where P=(Fo^2^+2Fc^2^)/3'
_refine_ls_weighting_scheme calc
_refine_ls_wR_factor_gt 0.0603
_refine_ls_wR_factor_ref 0.0607
_reflns_number_gt 2532
_reflns_number_total 2608
_reflns_threshold_expression >2\s(I)
_cod_data_source_file c3dt52330f.txt
_cod_data_source_block p21
_cod_original_sg_symbol_H-M 'P 21'
_cod_database_code 7023996

loop_
_symmetry_equiv_pos_as_xyz
'x, y, z'
'-x, y+1/2, -z'

loop_
_atom_site_label
_atom_site_type_symbol
_atom_site_fract_x
_atom_site_fract_y
_atom_site_fract_z
_atom_site_U_iso_or_equiv
_atom_site_adp_type
_atom_site_occupancy
_atom_site_symmetry_multiplicity
_atom_site_calc_flag
_atom_site_refinement_flags
Cu1 Cu 0.19191(4) 0.11136(4) 0.52642(3) 0.01021(12) Uani 1 1 d .
Cu2 Cu 0.33140(4) 0.11234(4) 0.97717(3) 0.00914(12) Uani 1 1 d .
O1 O 0.3353(2) -0.0643(2) 0.53085(18) 0.0134(5) Uani 1 1 d .
O2 O 0.3719(2) -0.3066(3) 0.58636(19) 0.0164(5) Uani 1 1 d .
O3 O 0.1850(2) -0.0621(2) 0.95147(18) 0.0115(5) Uani 1 1 d .
O4 O 0.0976(3) -0.2804(3) 0.86392(19) 0.0183(5) Uani 1 1 d .
O5 O 0.1146(2) -0.0090(2) 0.64526(16) 0.0094(5) Uani 1 1 d .
H5A H 0.0105 -0.0078 0.6366 0.014 Uiso 1 1 d R
O7 O 0.0549(2) 0.2824(3) 0.54201(18) 0.0125(5) Uani 1 1 d .
O8 O 0.0041(3) 0.4993(3) 0.62297(18) 0.0167(6) Uani 1 1 d .
O9 O 0.4637(2) 0.2959(3) 0.98402(19) 0.0148(5) Uani 1 1 d .
O10 O 0.4822(2) 0.5256(3) 0.90686(18) 0.0125(5) Uani 1 1 d .
O11 O 0.3551(2) 0.2521(2) 0.68850(17) 0.0114(5) Uani 1 1 d .
H11A H 0.4481 0.2845 0.6866 0.017 Uiso 1 1 d R
O12 O 0.1765(2) 0.2359(2) 0.85467(17) 0.0101(5) Uani 1 1 d .
H12A H 0.071 0.2456 0.854 0.015 Uiso 1 1 d R
O81 O 0.3018(2) 0.2146(3) 0.41986(18) 0.0173(5) Uani 1 1 d .
H81A H 0.3994 0.1894 0.4342 0.026 Uiso 1 1 d R
H81B H 0.286 0.31 0.4152 0.026 Uiso 1 1 d R
O82 O 0.2208(2) 0.1809(3) 1.1335(2) 0.0222(6) Uani 1 1 d .
H82A H 0.1199 0.1857 1.1118 0.033 Uiso 1 1 d R
H82B H 0.2601 0.1294 1.1912 0.033 Uiso 1 1 d R
O91 O -0.2158(2) 0.0116(3) 0.6106(2) 0.0196(6) Uani 1 1 d .
H91A H -0.2437 0.0145 0.6826 0.029 Uiso 1 1 d R
H91B H -0.2565 0.0934 0.5631 0.029 Uiso 1 1 d R
O92 O -0.3595(3) 0.3825(4) 0.6910(2) 0.0478(9) Uani 1 1 d .
H92A H -0.3025 0.4279 0.6514 0.072 Uiso 1 1 d R
H92B H -0.2953 0.3599 0.7553 0.072 Uiso 1 1 d R
O93 O -0.2768(2) -0.0057(3) 0.8260(2) 0.0256(6) Uani 1 1 d .
H93A H -0.2462 -0.0896 0.8387 0.038 Uiso 1 1 d R
H93B H -0.3838 0.0014 0.8094 0.038 Uiso 1 1 d R
O94 O -0.1222(2) 0.2702(3) 0.87077(18) 0.0185(5) Uani 1 1 d .
H94A H -0.1389 0.1758 0.8864 0.028 Uiso 1 1 d R
H94B H -0.1219 0.3183 0.9329 0.028 Uiso 1 1 d R
C1 C 0.3087(4) -0.1781(4) 0.5893(3) 0.0102(7) Uani 1 1 d .
C2 C 0.1953(4) -0.1548(4) 0.6703(3) 0.0091(7) Uani 1 1 d .
H2A H 0.1134 -0.2371 0.6605 0.011 Uiso 1 1 calc R
C3 C 0.2981(4) -0.1486(4) 0.7948(3) 0.0094(7) Uani 1 1 d .
H3A H 0.3738 -0.2361 0.8077 0.011 Uiso 1 1 calc R
C4 C 0.1836(4) -0.1635(4) 0.8760(3) 0.0106(7) Uani 1 1 d .
C5 C 0.0920(4) 0.3881(4) 0.6182(3) 0.0099(7) Uani 1 1 d .
C6 C 0.2585(4) 0.3813(4) 0.7067(3) 0.0093(7) Uani 1 1 d .
H6A H 0.3202 0.4737 0.6972 0.011 Uiso 1 1 calc R
C7 C 0.2407(4) 0.3799(4) 0.8296(3) 0.0084(7) Uani 1 1 d .
H7A H 0.1658 0.4621 0.8398 0.01 Uiso 1 1 calc R
C8 C 0.4089(4) 0.4023(4) 0.9130(3) 0.0104(7) Uani 1 1 d .
O6 O 0.3949(2) -0.0117(2) 0.81522(17) 0.0097(5) Uani 1 1 d .
H6B H 0.3513 0.0613 0.7661 0.015 Uiso 1 1 d R

loop_
_atom_site_aniso_label
_atom_site_aniso_U_11
_atom_site_aniso_U_22
_atom_site_aniso_U_33
_atom_site_aniso_U_23
_atom_site_aniso_U_13
_atom_site_aniso_U_12
Cu1 0.01158(19) 0.0087(2) 0.0114(2) 0.00186(18) 0.00478(14) 0.0015(2)
Cu2 0.00896(19) 0.0075(2) 0.0102(2) 0.00057(18) 0.00087(13) -0.0007(2)
O1 0.0144(11) 0.0116(12) 0.0168(12) 0.0034(10) 0.0089(9) 0.0011(9)
O2 0.0205(12) 0.0099(13) 0.0215(13) 0.0011(10) 0.0102(10) 0.0048(10)
O3 0.0124(11) 0.0117(12) 0.0125(12) -0.0040(10) 0.0070(9) -0.0009(9)
O4 0.0207(12) 0.0162(13) 0.0217(14) -0.0049(11) 0.0123(10) -0.0098(10)
O5 0.0069(10) 0.0108(11) 0.0106(11) 0.0004(9) 0.0021(8) 0.0020(8)
O7 0.0098(11) 0.0126(12) 0.0139(12) -0.0005(10) 0.0006(9) 0.0000(9)
O8 0.0179(12) 0.0150(13) 0.0138(12) -0.0036(10) -0.0026(9) 0.0102(10)
O9 0.0128(11) 0.0144(12) 0.0133(12) 0.0035(10) -0.0041(9) 0.0001(9)
O10 0.0136(11) 0.0093(11) 0.0121(12) 0.0004(9) -0.0015(9) -0.0058(9)
O11 0.0075(10) 0.0126(12) 0.0147(12) 0.0009(10) 0.0038(9) 0.0030(9)
O12 0.0070(10) 0.0097(12) 0.0137(12) 0.0025(9) 0.0030(9) -0.0006(8)
O81 0.0188(11) 0.0125(11) 0.0222(14) 0.0064(11) 0.0083(10) 0.0030(10)
O82 0.0197(12) 0.0275(15) 0.0211(14) -0.0024(11) 0.0083(10) -0.0006(10)
O91 0.0206(12) 0.0113(12) 0.0295(14) 0.0009(10) 0.0109(10) 0.0049(10)
O92 0.0274(15) 0.089(2) 0.0318(16) 0.0314(16) 0.0158(13) 0.0041(15)
O93 0.0130(12) 0.0207(13) 0.0452(17) 0.0030(13) 0.0112(11) 0.0016(10)
O94 0.0197(12) 0.0206(13) 0.0176(13) -0.0039(10) 0.0089(10) 0.0001(10)
C1 0.0082(15) 0.0115(17) 0.0091(16) -0.0012(14) -0.0014(12) 0.0016(13)
C2 0.0080(16) 0.0089(16) 0.0111(17) 0.0025(14) 0.0038(13) -0.0010(13)
C3 0.0095(15) 0.0093(16) 0.0113(18) -0.0047(15) 0.0061(13) -0.0014(13)
C4 0.0063(15) 0.0135(17) 0.0124(17) 0.0042(14) 0.0033(13) -0.0008(13)
C5 0.0105(16) 0.0114(17) 0.0080(16) 0.0033(14) 0.0028(13) 0.0005(13)
C6 0.0082(16) 0.0069(17) 0.0119(19) 0.0024(15) 0.0005(13) 0.0011(12)
C7 0.0032(16) 0.0065(15) 0.0136(17) -0.0003(13) -0.0015(13) -0.0005(12)
C8 0.0121(16) 0.0105(17) 0.0097(16) -0.0037(13) 0.0046(13) 0.0000(13)
O6 0.0095(10) 0.0095(11) 0.0101(11) 0.0032(9) 0.0021(9) -0.0011(8)

loop_
_atom_type_symbol
_atom_type_description
_atom_type_scat_dispersion_real
_atom_type_scat_dispersion_imag
_atom_type_scat_source
Cu Cu 0.3201 1.2651 'International Tables Vol C Tables 4.2.6.8 and 6.1.1.4'
O O 0.0106 0.006 'International Tables Vol C Tables 4.2.6.8 and 6.1.1.4'
C C 0.0033 0.0016 'International Tables Vol C Tables 4.2.6.8 and 6.1.1.4'
H H 0 0 'International Tables Vol C Tables 4.2.6.8 and 6.1.1.4'

loop_
_geom_angle_atom_site_label_1
_geom_angle_atom_site_label_2
_geom_angle_atom_site_label_3
_geom_angle
_geom_angle_site_symmetry_1
_geom_angle_site_symmetry_3
O7 Cu1 O1 172.98(9) . .
O7 Cu1 O81 95.22(10) . .
O1 Cu1 O81 89.85(9) . .
O7 Cu1 O5 92.01(9) . .
O1 Cu1 O5 82.51(9) . .
O81 Cu1 O5 171.00(8) . .
O7 Cu1 O8 94.66(8) . 2_546
O1 Cu1 O8 89.96(9) . 2_546
O81 Cu1 O8 92.38(8) . 2_546
O5 Cu1 O8 92.36(8) . 2_546
O7 Cu1 O11 75.86(8) . .
O1 Cu1 O11 99.19(8) . .
O81 Cu1 O11 91.82(9) . .
O5 Cu1 O11 84.75(7) . .
O8 Cu1 O11 169.94(7) 2_546 .
O3 Cu2 O9 172.84(9) . .
O3 Cu2 O10 99.64(9) . 2_647
O9 Cu2 O10 86.93(9) . 2_647
O3 Cu2 O12 92.28(8) . .
O9 Cu2 O12 81.00(9) . .
O10 Cu2 O12 167.56(9) 2_647 .
O3 Cu2 O82 88.39(8) . .
O9 Cu2 O82 94.95(9) . .
O10 Cu2 O82 85.93(8) 2_647 .
O12 Cu2 O82 98.05(8) . .
O3 Cu2 O6 76.75(8) . .
O9 Cu2 O6 99.84(8) . .
O10 Cu2 O6 96.16(8) 2_647 .
O12 Cu2 O6 83.03(8) . .
O82 Cu2 O6 165.14(8) . .
C1 O1 Cu1 116.42(19) . .
C4 O3 Cu2 124.2(2) . .
C2 O5 Cu1 113.44(17) . .
C2 O5 H5A 116.7 . .
Cu1 O5 H5A 113.9 . .
C5 O7 Cu1 125.82(19) . .
C5 O8 Cu1 127.7(2) . 2_556
C8 O9 Cu2 118.1(2) . .
C8 O10 Cu2 127.1(2) . 2_657
C6 O11 Cu1 107.29(15) . .
C6 O11 H11A 107.4 . .
Cu1 O11 H11A 119.6 . .
C7 O12 Cu2 114.83(16) . .
C7 O12 H12A 109.8 . .
Cu2 O12 H12A 121.1 . .
Cu1 O81 H81A 109.7 . .
Cu1 O81 H81B 113.9 . .
H81A O81 H81B 114.2 . .
Cu2 O82 H82A 109.4 . .
Cu2 O82 H82B 112.3 . .
H82A O82 H82B 117.4 . .
H91A O91 H91B 114 . .
H92A O92 H92B 107.8 . .
H93A O93 H93B 112.4 . .
H94A O94 H94B 104.1 . .
O2 C1 O1 123.9(3) . .
O2 C1 C2 118.1(3) . .
O1 C1 C2 118.0(3) . .
O5 C2 C1 108.4(2) . .
O5 C2 C3 107.1(2) . .
C1 C2 C3 110.0(3) . .
O5 C2 H2A 110.4 . .
C1 C2 H2A 110.4 . .
C3 C2 H2A 110.4 . .
O6 C3 C2 110.7(2) . .
O6 C3 C4 112.1(2) . .
C2 C3 C4 109.5(3) . .
O6 C3 H3A 108.2 . .
C2 C3 H3A 108.2 . .
C4 C3 H3A 108.2 . .
O4 C4 O3 124.5(3) . .
O4 C4 C3 115.5(3) . .
O3 C4 C3 120.0(3) . .
O8 C5 O7 124.1(3) . .
O8 C5 C6 116.7(3) . .
O7 C5 C6 119.1(3) . .
O11 C6 C7 109.6(2) . .
O11 C6 C5 111.9(3) . .
C7 C6 C5 112.8(3) . .
O11 C6 H6A 107.5 . .
C7 C6 H6A 107.5 . .
C5 C6 H6A 107.5 . .
O12 C7 C6 110.1(2) . .
O12 C7 C8 107.8(2) . .
C6 C7 C8 110.1(3) . .
O12 C7 H7A 109.6 . .
C6 C7 H7A 109.6 . .
C8 C7 H7A 109.6 . .
O10 C8 O9 124.8(3) . .
O10 C8 C7 117.2(3) . .
O9 C8 C7 118.0(3) . .
C3 O6 Cu2 106.82(15) . .
C3 O6 H6B 111.5 . .
Cu2 O6 H6B 94.6 . .

loop_
_geom_bond_atom_site_label_1
_geom_bond_atom_site_label_2
_geom_bond_distance
_geom_bond_site_symmetry_2
Cu1 O7 1.921(2) .
Cu1 O1 1.941(2) .
Cu1 O81 1.971(2) .
Cu1 O5 2.007(2) .
Cu1 O8 2.329(2) 2_546
Cu1 O11 2.423(2) .
Cu2 O3 1.932(2) .
Cu2 O9 1.939(2) .
Cu2 O10 1.969(2) 2_647
Cu2 O12 2.019(2) .
Cu2 O82 2.369(2) .
Cu2 O6 2.402(2) .
O1 C1 1.269(4) .
O2 C1 1.246(4) .
O3 C4 1.268(4) .
O4 C4 1.237(4) .
O5 C2 1.439(4) .
O5 H5A 0.8492 .
O7 C5 1.285(4) .
O8 C5 1.228(4) .
O8 Cu1 2.329(2) 2_556
O9 C8 1.271(4) .
O10 C8 1.251(4) .
O10 Cu2 1.969(2) 2_657
O11 C6 1.436(4) .
O11 H11A 0.8319 .
O12 C7 1.431(4) .
O12 H12A 0.8832 .
O81 H81A 0.8199 .
O81 H81B 0.8454 .
O82 H82A 0.8199 .
O82 H82B 0.8248 .
O91 H91A 0.9514 .
O91 H91B 0.9267 .
O92 H92A 0.8501 .
O92 H92B 0.8494 .
O93 H93A 0.7804 .
O93 H93B 0.8681 .
O94 H94A 0.8652 .
O94 H94B 0.8585 .
C1 C2 1.531(4) .
C2 C3 1.533(4) .
C2 H2A 0.98 .
C3 O6 1.432(4) .
C3 C4 1.533(4) .
C3 H3A 0.98 .
C5 C6 1.530(4) .
C6 C7 1.523(5) .
C6 H6A 0.98 .
C7 C8 1.524(4) .
C7 H7A 0.98 .
O6 H6B 0.8854 .

loop_
_geom_hbond_atom_site_label_D
_geom_hbond_atom_site_label_H
_geom_hbond_atom_site_label_A
_geom_hbond_distance_DH
_geom_hbond_distance_HA
_geom_hbond_distance_DA
_geom_hbond_angle_DHA
_geom_hbond_site_symmetry_A
O5 H5A O91 0.85 1.85 2.692(3) 174.8 .
O11 H11A O92 0.83 1.81 2.635(3) 171 1_655
O12 H12A O94 0.88 1.69 2.566(3) 172.6 .
O81 H81A O2 0.82 1.99 2.750(3) 154.8 2_656
O81 H81B O91 0.85 1.86 2.696(3) 170.2 2_556
O82 H82A O4 0.82 1.93 2.688(3) 153 2_557
O82 H82B O92 0.82 2.6 3.378(4) 156.6 2_547
O91 H91A O93 0.95 1.82 2.767(3) 171.2 .
O91 H91B O2 0.93 2.02 2.886(3) 155 2_556
O92 H92A O1 0.85 2.14 2.767(3) 129.8 2_556
O92 H92A O81 0.85 2.65 3.281(4) 132 2_556
O92 H92B O94 0.85 1.91 2.732(3) 162.5 .
O93 H93A O82 0.78 2.04 2.804(3) 167.2 2_547
O93 H93B O6 0.87 1.87 2.713(3) 163.2 1_455
O94 H94A O93 0.87 1.99 2.727(3) 142.2 .
O94 H94B O3 0.86 1.92 2.750(3) 163.6 2_557
O94 H94B O4 0.86 2.55 3.181(3) 130.6 2_557
O6 H6B O11 0.89 1.92 2.741(3) 154.2 .
O6 H6B O5 0.89 2.23 2.703(3) 112.8 .
